data_7250787
loop_
_publ_author_name
'Sinthopweha, Wichai'
'Khamto, Nopawit'
'Rithchumpon, Puracheth'
'Meepowpan, Puttinan'

_publ_section_title
;
 Methyl itaconate--anthracene adducts (MIAs) facilitate the enantiomeric
 separation of 1,1&#x2032;-bi-2-naphthols via thin-layer chromatography
 (TLC) with trends predicted by molecular dynamics simulations
;
_journal_issue 34
_journal_name_full 'RSC Advances'
_journal_page_first 28063
_journal_page_last 28074
_journal_paper_doi 10.1039/D5RA04790K
_journal_volume 15
_journal_year 2025
_chemical_formula_moiety 'C40 H30 O5, H2 O, C2 H2 O'
_chemical_formula_sum 'C42 H34 O7'
_chemical_formula_weight 650.69
_space_group_crystal_system triclinic
_space_group_IT_number 2
_space_group_name_Hall '-P 1'
_space_group_name_H-M_alt 'P -1'
_atom_sites_solution_hydrogens mixed
_atom_sites_solution_primary iterative
_audit_creation_date 2025-02-13
_audit_creation_method
;
Olex2 1.5
(compiled 2023.03.06 svn.rbb2c1857 for OlexSys, GUI svn.r6748)
;
_audit_update_record
;
2025-02-13 deposited with the CCDC.	2025-07-29 downloaded from the CCDC.
;
_cell_angle_alpha 90.877(3)
_cell_angle_beta 106.567(3)
_cell_angle_gamma 112.991(3)
_cell_formula_units_Z 2
_cell_length_a 10.4163(4)
_cell_length_b 12.2293(4)
_cell_length_c 15.1051(5)
_cell_measurement_reflns_used 10671
_cell_measurement_temperature 293(2)
_cell_measurement_theta_max 27.2360
_cell_measurement_theta_min 1.8260
_cell_volume 1680.19(12)
_computing_cell_refinement 'CrysAlisPro 1.171.41.111a (Rigaku OD, 2021)'
_computing_data_collection 'CrysAlisPro 1.171.41.111a (Rigaku OD, 2021)'
_computing_data_reduction 'CrysAlisPro 1.171.41.111a (Rigaku OD, 2021)'
_computing_molecular_graphics 'Olex2 1.5 (Dolomanov et al., 2009)'
_computing_publication_material 'Olex2 1.5 (Dolomanov et al., 2009)'
_computing_structure_refinement 'SHELXL 2018/3 (Sheldrick, 2015)'
_computing_structure_solution 'olex2.solve 1.5 (Bourhis et al., 2015)'
_diffrn_ambient_temperature 293(2)
_diffrn_detector 'Hybrid Pixel Array Detector'
_diffrn_detector_area_resol_mean 10.0000
_diffrn_detector_type HyPix3000
_diffrn_measured_fraction_theta_full 0.997
_diffrn_measured_fraction_theta_max 0.913
_diffrn_measurement_details
;
List of Runs (angles in degrees, time in seconds):

  # Type    Start    End  Width  t~exp~   \w     \q     \k     \f   Frames
#--------------------------------------------------------------------------
  1  \w    -73.00  -3.00   0.50   11.67    --   -9.75 -41.00  84.00  140
  2  \w    -14.00  12.00   0.50   11.67    --   -9.75  41.00-122.00   52
  3  \w    -50.00 -15.00   0.50   11.67    --    9.83 -41.00  84.00   70
  4  \w     15.00  56.00   0.50   11.67    --    9.83  41.00-122.00   82
  5  \w    -80.00 -43.00   0.50   11.67    --   -9.75 -19.00 -90.00   74
  6  \w    -41.00  16.00   0.50   11.67    --   -9.75 -77.00-150.00  114
  7  \w    -51.00 -25.00   0.50   11.67    --   -9.75 125.00   0.00   52
  8  \w    -46.00  -9.00   0.50   11.67    --   -9.75 -37.00-150.00   74
  9  \w    -73.00 -11.00   0.50   11.67    --   -9.75 -37.00   0.00  124
 10  \w    -40.00  13.00   0.50   11.67    --   -9.75 -77.00 120.00  106
 11  \w    -23.00   2.00   0.50   11.67    --   -9.75 -19.00 -90.00   50
 12  \w    -58.00 -24.00   0.50   11.67    --   -9.75 125.00  30.00   68
 13  \w    -49.00   6.00   0.50   11.67    --    9.83 -37.00 -30.00  110
 14  \w     12.00  39.00   0.50   11.67    --    9.83 -99.00 -60.00   54
 15  \w      2.00  77.00   0.50   11.67    --    9.83  19.00 -60.00  150
 16  \w    -32.00  -2.00   0.50   11.67    --    9.83 119.00  -1.35   60
 17  \w    -32.00   1.00   0.50   11.67    --    9.83 116.00  64.01   66
 18  \w      1.00  38.00   0.50   11.67    --    9.83 -99.00   0.00   74
;
_diffrn_measurement_device 'four-circle diffractometer'
_diffrn_measurement_device_type 'SuperNova, Single source at offset/far, HyPix3000'
_diffrn_measurement_method '\w scans'
_diffrn_orient_matrix_type 'CrysAlisPro convention (1999,Acta A55,543-557)'
_diffrn_orient_matrix_UB_11 -0.0525627000
_diffrn_orient_matrix_UB_12 -0.0124432000
_diffrn_orient_matrix_UB_13 0.0239339000
_diffrn_orient_matrix_UB_21 -0.0173972000
_diffrn_orient_matrix_UB_22 -0.0621809000
_diffrn_orient_matrix_UB_23 -0.0082038000
_diffrn_orient_matrix_UB_31 0.0549028000
_diffrn_orient_matrix_UB_32 0.0056447000
_diffrn_orient_matrix_UB_33 0.0425504000
_diffrn_radiation_monochromator mirror
_diffrn_radiation_probe x-ray
_diffrn_radiation_type 'Mo K\a'
_diffrn_radiation_wavelength 0.71073
_diffrn_reflns_av_R_equivalents 0.0396
_diffrn_reflns_av_unetI/netI 0.0532
_diffrn_reflns_Laue_measured_fraction_full 0.997
_diffrn_reflns_Laue_measured_fraction_max 0.913
_diffrn_reflns_limit_h_max 12
_diffrn_reflns_limit_h_min -13
_diffrn_reflns_limit_k_max 15
_diffrn_reflns_limit_k_min -15
_diffrn_reflns_limit_l_max 19
_diffrn_reflns_limit_l_min -19
_diffrn_reflns_number 23741
_diffrn_reflns_point_group_measured_fraction_full 0.997
_diffrn_reflns_point_group_measured_fraction_max 0.913
_diffrn_reflns_theta_full 25.242
_diffrn_reflns_theta_max 27.524
_diffrn_reflns_theta_min 2.148
_diffrn_source 'micro-focus sealed X-ray tube'
_diffrn_source_type 'SuperNova (Mo) X-ray Source'
_exptl_absorpt_coefficient_mu 0.087
_exptl_absorpt_correction_T_max 1.00000
_exptl_absorpt_correction_T_min 0.09507
_exptl_absorpt_correction_type multi-scan
_exptl_absorpt_process_details
;
CrysAlisPro 1.171.41.111a (Rigaku Oxford Diffraction, 2021)
Empirical absorption correction using spherical harmonics,
implemented in SCALE3 ABSPACK scaling algorithm.
;
_exptl_crystal_colour 'clear light colourless'
_exptl_crystal_colour_lustre clear
_exptl_crystal_colour_modifier light
_exptl_crystal_colour_primary colourless
_exptl_crystal_density_diffrn 1.286
_exptl_crystal_description block
_exptl_crystal_F_000 684
_exptl_crystal_size_max 0.5
_exptl_crystal_size_mid 0.5
_exptl_crystal_size_min 0.05
_refine_diff_density_max 0.520
_refine_diff_density_min -0.515
_refine_diff_density_rms 0.048
_refine_ls_extinction_method none
_refine_ls_goodness_of_fit_ref 1.076
_refine_ls_hydrogen_treatment constr
_refine_ls_matrix_type full
_refine_ls_number_parameters 447
_refine_ls_number_reflns 7093
_refine_ls_number_restraints 0
_refine_ls_restrained_S_all 1.076
_refine_ls_R_factor_all 0.1094
_refine_ls_R_factor_gt 0.0661
_refine_ls_shift/su_max 0.000
_refine_ls_shift/su_mean 0.000
_refine_ls_structure_factor_coef Fsqd
_refine_ls_weighting_details 'w=1/[\s^2^(Fo^2^)+(0.1033P)^2^+0.1961P] where P=(Fo^2^+2Fc^2^)/3'
_refine_ls_weighting_scheme calc
_refine_ls_wR_factor_gt 0.1817
_refine_ls_wR_factor_ref 0.2087
_reflns_Friedel_coverage 0.000
_reflns_number_gt 4198
_reflns_number_total 7093
_reflns_threshold_expression 'I > 2\s(I)'
_cod_data_source_file d5ra04790k2.cif
_cod_data_source_block 670610_pm_c6_auto
_cod_original_cell_volume 1680.19(11)
_cod_database_code 7250787
_shelx_shelxl_version_number 2018/3
_chemical_oxdiff_formula 'C H O'
_shelx_space_group_comment
;
The symmetry employed for this shelxl refinement is uniquely defined
by the following loop, which should always be used as a source of
symmetry information in preference to the above space-group names.
They are only intended as comments.
;
_shelx_estimated_absorpt_t_max 0.996
_shelx_estimated_absorpt_t_min 0.958
_olex2_refinement_description
;
1. Fixed Uiso
 At 1.2 times of:
  All C(H) groups, All C(H,H) groups
 At 1.5 times of:
  All C(H,H,H) groups, All O(H) groups, All O(H,H) groups
2.a Free rotating group:
 O6(H6A,H6B)
2.b Ternary CH refined with riding coordinates:
 C10(H10), C9(H9)
2.c Secondary CH2 refined with riding coordinates:
 C14(H14A,H14B), C12(H12A,H12B)
2.d Aromatic/amide H refined with riding coordinates:
 C3'(H3'), C8'(H8'), C8"(H8"), C4'(H4'), C5(H5A), C4(H4), C8(H8), C6"(H6"),
 C5'(H5'), C3"(H3"), C4"(H4"), C1(H1), C6'(H6'), C6(H6), C2(H2), C7(H7), C3(H3),
  C7"(H7"), C19(H19), C20(H20), C18(H18), C17(H17)
2.e Idealised Me refined as rotating group:
 C16(H16A,H16B,H16C)
2.f Idealised tetrahedral OH refined as rotating group:
 O5(H5)
;
_olex2_submission_special_instructions 'No special instructions were received'
_oxdiff_exptl_absorpt_empirical_details
;
Empirical correction (ABSPACK) includes:
- Absorption correction using spherical harmonics
- Frame scaling
;
_oxdiff_exptl_absorpt_empirical_full_max 7.675
_oxdiff_exptl_absorpt_empirical_full_min 0.354

loop_
_space_group_symop_operation_xyz
'x, y, z'
'-x, -y, -z'

loop_
_atom_site_label
_atom_site_type_symbol
_atom_site_fract_x
_atom_site_fract_y
_atom_site_fract_z
_atom_site_U_iso_or_equiv
_atom_site_adp_type
_atom_site_occupancy
_atom_site_site_symmetry_order
_atom_site_calc_flag
_atom_site_refinement_flags_posn
_atom_site_refinement_flags_adp
_atom_site_refinement_flags_occupancy
_atom_site_disorder_assembly
_atom_site_disorder_group
O2 O 0.38819(16) 0.47536(14) 0.27507(9) 0.0430(4) Uani 1 1 d . . . . .
O4 O 0.80341(18) 0.66847(17) 0.47398(13) 0.0635(5) Uani 1 1 d . . . . .
O1 O 0.3637(2) 0.62600(16) 0.20009(11) 0.0611(5) Uani 1 1 d . . . . .
O5 O 0.00018(19) 0.35004(19) 0.05144(13) 0.0673(5) Uani 1 1 d . . . . .
H5 H -0.071136 0.367047 0.038590 0.101 Uiso 1 1 calc R U . . .
O6 O 0.2049(2) 0.5605(2) 0.01061(13) 0.0823(7) Uani 1 1 d G . . . .
H6A H 0.250974 0.587419 0.068085 0.123 Uiso 1 1 d G U . . .
H6B H 0.149586 0.487543 0.010045 0.123 Uiso 1 1 d G U . . .
O3 O 0.7126(2) 0.7321(2) 0.34367(15) 0.0926(8) Uani 1 1 d . . . . .
C1' C 0.2570(2) 0.3215(2) 0.14075(14) 0.0385(5) Uani 1 1 d . . . . .
C2' C 0.3814(2) 0.4182(2) 0.19068(14) 0.0396(5) Uani 1 1 d . . . . .
C13 C 0.3896(2) 0.5867(2) 0.27193(15) 0.0413(5) Uani 1 1 d . . . . .
C8A' C 0.2578(2) 0.2665(2) 0.05628(15) 0.0409(5) Uani 1 1 d . . . . .
C11 C 0.4274(2) 0.6529(2) 0.36855(14) 0.0393(5) Uani 1 1 d . . . . .
C1" C 0.1232(2) 0.2701(2) 0.17115(15) 0.0404(5) Uani 1 1 d . . . . .
C10 C 0.2901(2) 0.5944(2) 0.40497(14) 0.0399(5) Uani 1 1 d . . . . .
H10 H 0.272239 0.512059 0.416983 0.048 Uiso 1 1 calc R U . . .
C4A' C 0.3848(2) 0.3135(2) 0.02767(15) 0.0440(6) Uani 1 1 d . . . . .
C14 C 0.5590(2) 0.6401(2) 0.43694(15) 0.0427(6) Uani 1 1 d . . . . .
H14A H 0.578724 0.681587 0.497779 0.051 Uiso 1 1 calc R U . . .
H14B H 0.532136 0.555731 0.442611 0.051 Uiso 1 1 calc R U . . .
C4A C 0.1604(2) 0.6004(2) 0.33195(15) 0.0434(6) Uani 1 1 d . . . . .
C3' C 0.5095(2) 0.4640(2) 0.16425(16) 0.0464(6) Uani 1 1 d . . . . .
H3' H 0.592533 0.528995 0.201046 0.056 Uiso 1 1 calc R U . . .
C8A" C 0.1208(2) 0.1987(2) 0.24453(15) 0.0448(6) Uani 1 1 d . . . . .
C10A C 0.3194(2) 0.6760(2) 0.49203(15) 0.0418(6) Uani 1 1 d . . . . .
C8A C 0.3352(2) 0.7920(2) 0.47560(16) 0.0449(6) Uani 1 1 d . . . . .
C9A C 0.1813(3) 0.7167(2) 0.31461(16) 0.0478(6) Uani 1 1 d . . . . .
C2" C -0.0023(3) 0.2834(2) 0.12288(16) 0.0488(6) Uani 1 1 d . . . . .
C15 C 0.6985(3) 0.6873(2) 0.41153(18) 0.0507(6) Uani 1 1 d . . . . .
C8' C 0.1351(3) 0.1662(2) -0.00089(16) 0.0505(6) Uani 1 1 d . . . . .
H8' H 0.051333 0.132658 0.017222 0.061 Uiso 1 1 calc R U . . .
C9 C 0.3271(3) 0.8115(2) 0.37609(16) 0.0481(6) Uani 1 1 d . . . . .
H9 H 0.336820 0.892820 0.365639 0.058 Uiso 1 1 calc R U . . .
C8" C 0.2432(3) 0.1780(2) 0.29550(16) 0.0521(6) Uani 1 1 d . . . . .
H8" H 0.330872 0.214013 0.281912 0.063 Uiso 1 1 calc R U . . .
C4' C 0.5104(3) 0.4124(2) 0.08479(16) 0.0494(6) Uani 1 1 d . . . . .
H4' H 0.595099 0.442347 0.067304 0.059 Uiso 1 1 calc R U . . .
C5 C 0.3278(3) 0.6460(2) 0.58058(16) 0.0530(6) Uani 1 1 d . . . . .
H5A H 0.316899 0.568943 0.592258 0.064 Uiso 1 1 calc R U . . .
C4 C 0.0310(3) 0.5041(2) 0.28480(16) 0.0529(6) Uani 1 1 d . . . . .
H4 H 0.017166 0.426679 0.296976 0.063 Uiso 1 1 calc R U . . .
C12 C 0.4536(3) 0.7859(2) 0.35946(16) 0.0477(6) Uani 1 1 d . . . . .
H12A H 0.546429 0.838703 0.404771 0.057 Uiso 1 1 calc R U . . .
H12B H 0.459056 0.802049 0.297644 0.057 Uiso 1 1 calc R U . . .
C8 C 0.3606(3) 0.8763(2) 0.54729(18) 0.0562(7) Uani 1 1 d . . . . .
H8 H 0.371333 0.953440 0.536039 0.067 Uiso 1 1 calc R U . . .
C4A" C -0.0131(3) 0.1414(2) 0.26669(17) 0.0533(6) Uani 1 1 d . . . . .
C6" C 0.1372(3) 0.1178(2) -0.08194(17) 0.0574(7) Uani 1 1 d . . . . .
H6" H 0.055225 0.051635 -0.118293 0.069 Uiso 1 1 calc R U . . .
C5' C 0.3821(3) 0.2610(2) -0.05753(17) 0.0566(7) Uani 1 1 d . . . . .
H5' H 0.464931 0.292096 -0.076895 0.068 Uiso 1 1 calc R U . . .
C3" C -0.1343(3) 0.2256(3) 0.14454(19) 0.0586(7) Uani 1 1 d . . . . .
H3" H -0.218624 0.234641 0.110981 0.070 Uiso 1 1 calc R U . . .
C4" C -0.1378(3) 0.1571(3) 0.2141(2) 0.0619(7) Uani 1 1 d . . . . .
H4" H -0.225440 0.119433 0.227384 0.074 Uiso 1 1 calc R U . . .
C1 C 0.0710(3) 0.7353(3) 0.24839(18) 0.0618(7) Uani 1 1 d . . . . .
H1 H 0.083868 0.812529 0.236248 0.074 Uiso 1 1 calc R U . . .
C6' C 0.2616(3) 0.1667(3) -0.11102(18) 0.0615(7) Uani 1 1 d . . . . .
H6' H 0.261207 0.134300 -0.167237 0.074 Uiso 1 1 calc R U . . .
C6 C 0.3524(3) 0.7315(3) 0.65194(18) 0.0647(8) Uani 1 1 d . . . . .
H6 H 0.357255 0.711472 0.711578 0.078 Uiso 1 1 calc R U . . .
C2 C -0.0574(3) 0.6387(3) 0.2009(2) 0.0706(8) Uani 1 1 d . . . . .
H2 H -0.130844 0.650940 0.155983 0.085 Uiso 1 1 calc R U . . .
C7 C 0.3700(3) 0.8464(3) 0.63517(19) 0.0649(8) Uani 1 1 d . . . . .
H7 H 0.388186 0.903603 0.683741 0.078 Uiso 1 1 calc R U . . .
C3 C -0.0784(3) 0.5239(3) 0.21905(19) 0.0672(8) Uani 1 1 d . . . . .
H3 H -0.166254 0.459469 0.187044 0.081 Uiso 1 1 calc R U . . .
C7" C 0.2376(4) 0.1072(3) 0.36376(19) 0.0678(8) Uani 1 1 d . . . . .
H7" H 0.320420 0.095243 0.395973 0.081 Uiso 1 1 calc R U . . .
C19 C -0.0152(4) 0.0682(3) 0.3382(2) 0.0747(9) Uani 1 1 d . . . . .
H19 H -0.101596 0.030427 0.352884 0.090 Uiso 1 1 calc R U . . .
C20 C 0.1069(4) 0.0521(3) 0.3859(2) 0.0792(9) Uani 1 1 d . . . . .
H20 H 0.103657 0.004353 0.433327 0.095 Uiso 1 1 calc R U . . .
C16 C 0.9443(3) 0.7052(3) 0.4585(2) 0.0869(10) Uani 1 1 d . . . . .
H16A H 0.930753 0.667773 0.398202 0.130 Uiso 1 1 calc R U . . .
H16B H 1.007871 0.681318 0.505802 0.130 Uiso 1 1 calc R U . . .
H16C H 0.987878 0.790844 0.461160 0.130 Uiso 1 1 calc R U . . .
O7 O -0.5316(9) 0.0753(9) 0.1096(5) 0.309(4) Uani 1 1 d . . . . .
C18 C -0.6826(9) -0.0344(11) 0.1195(7) 0.235(4) Uani 1 1 d . . . . .
H18 H -0.774495 -0.049612 0.125075 0.282 Uiso 1 1 calc R U . . .
C17 C -0.595(2) -0.0866(11) 0.1148(7) 0.342(8) Uani 1 1 d . . . . .
H17 H -0.577698 -0.155622 0.114466 0.411 Uiso 1 1 calc R U . . .

loop_
_atom_site_aniso_label
_atom_site_aniso_U_11
_atom_site_aniso_U_22
_atom_site_aniso_U_33
_atom_site_aniso_U_23
_atom_site_aniso_U_13
_atom_site_aniso_U_12
O2 0.0478(9) 0.0405(10) 0.0392(8) 0.0006(7) 0.0149(7) 0.0161(7)
O4 0.0406(10) 0.0749(13) 0.0749(12) 0.0103(10) 0.0181(9) 0.0238(9)
O1 0.0869(13) 0.0667(12) 0.0396(9) 0.0103(8) 0.0155(9) 0.0448(11)
O5 0.0593(12) 0.0839(14) 0.0695(12) 0.0254(11) 0.0224(10) 0.0386(11)
O6 0.0606(13) 0.125(2) 0.0585(12) 0.0118(12) 0.0159(10) 0.0374(13)
O3 0.0676(13) 0.142(2) 0.0870(15) 0.0546(15) 0.0452(12) 0.0466(14)
C1' 0.0375(12) 0.0409(13) 0.0397(12) 0.0051(10) 0.0132(10) 0.0182(10)
C2' 0.0411(12) 0.0394(13) 0.0396(12) 0.0018(10) 0.0140(10) 0.0173(10)
C13 0.0375(12) 0.0434(14) 0.0426(13) 0.0016(11) 0.0118(10) 0.0170(11)
C8A' 0.0416(13) 0.0414(14) 0.0431(12) 0.0040(10) 0.0163(10) 0.0186(11)
C11 0.0362(12) 0.0406(13) 0.0394(12) 0.0025(10) 0.0115(9) 0.0145(10)
C1" 0.0388(12) 0.0382(13) 0.0424(12) -0.0010(10) 0.0167(10) 0.0116(10)
C10 0.0396(12) 0.0365(13) 0.0433(12) 0.0030(10) 0.0145(10) 0.0144(10)
C4A' 0.0446(13) 0.0450(14) 0.0455(13) 0.0030(11) 0.0176(11) 0.0195(11)
C14 0.0393(12) 0.0462(14) 0.0406(12) 0.0020(10) 0.0134(10) 0.0153(11)
C4A 0.0414(13) 0.0478(15) 0.0432(12) 0.0032(11) 0.0145(10) 0.0199(11)
C3' 0.0372(12) 0.0448(14) 0.0505(14) -0.0002(11) 0.0131(11) 0.0110(11)
C8A" 0.0458(13) 0.0419(14) 0.0427(12) -0.0033(10) 0.0187(11) 0.0110(11)
C10A 0.0353(12) 0.0475(15) 0.0433(13) 0.0004(10) 0.0140(10) 0.0170(11)
C8A 0.0376(12) 0.0441(15) 0.0509(13) -0.0033(11) 0.0132(10) 0.0154(11)
C9A 0.0488(14) 0.0477(16) 0.0493(13) 0.0057(11) 0.0151(11) 0.0226(12)
C2" 0.0443(14) 0.0535(16) 0.0497(14) 0.0027(12) 0.0175(11) 0.0196(12)
C15 0.0464(14) 0.0528(16) 0.0527(15) 0.0042(12) 0.0170(12) 0.0194(12)
C8' 0.0506(14) 0.0464(15) 0.0520(14) -0.0006(11) 0.0185(12) 0.0162(12)
C9 0.0537(15) 0.0402(14) 0.0541(14) 0.0054(11) 0.0171(12) 0.0230(12)
C8" 0.0580(16) 0.0460(15) 0.0500(14) 0.0051(12) 0.0174(12) 0.0188(13)
C4' 0.0424(13) 0.0554(16) 0.0544(14) 0.0058(12) 0.0237(11) 0.0185(12)
C5 0.0510(14) 0.0635(17) 0.0498(14) 0.0064(12) 0.0213(12) 0.0252(13)
C4 0.0469(14) 0.0550(16) 0.0520(14) -0.0014(12) 0.0117(12) 0.0193(13)
C12 0.0481(14) 0.0420(14) 0.0495(13) 0.0039(11) 0.0180(11) 0.0131(11)
C8 0.0497(15) 0.0507(16) 0.0673(17) -0.0087(13) 0.0208(13) 0.0188(12)
C4A" 0.0549(16) 0.0461(15) 0.0535(14) -0.0012(12) 0.0270(13) 0.0087(12)
C6" 0.0593(16) 0.0497(16) 0.0530(15) -0.0107(12) 0.0142(13) 0.0152(13)
C5' 0.0592(16) 0.0598(17) 0.0584(15) 0.0021(13) 0.0302(13) 0.0243(14)
C3" 0.0398(14) 0.0665(18) 0.0671(17) -0.0021(14) 0.0198(12) 0.0178(13)
C4" 0.0465(15) 0.0613(18) 0.0735(18) -0.0042(15) 0.0342(14) 0.0076(13)
C1 0.0632(18) 0.0657(19) 0.0624(16) 0.0141(14) 0.0153(14) 0.0354(15)
C6' 0.0732(19) 0.0602(18) 0.0547(15) -0.0049(13) 0.0284(14) 0.0260(15)
C6 0.0620(17) 0.088(2) 0.0443(14) 0.0003(14) 0.0229(13) 0.0277(16)
C2 0.0556(17) 0.082(2) 0.0653(18) 0.0050(16) -0.0021(14) 0.0343(17)
C7 0.0620(17) 0.069(2) 0.0609(17) -0.0162(14) 0.0241(14) 0.0220(15)
C3 0.0482(16) 0.075(2) 0.0648(17) -0.0046(15) 0.0024(13) 0.0222(15)
C7" 0.088(2) 0.0583(18) 0.0592(16) 0.0136(14) 0.0220(15) 0.0324(17)
C19 0.086(2) 0.062(2) 0.0728(19) 0.0115(16) 0.0472(18) 0.0111(17)
C20 0.106(3) 0.062(2) 0.0666(19) 0.0218(16) 0.0345(19) 0.027(2)
C16 0.0426(16) 0.103(3) 0.115(3) 0.006(2) 0.0284(16) 0.0271(16)
O7 0.305(8) 0.466(12) 0.267(6) 0.178(8) 0.116(6) 0.248(9)
C18 0.150(6) 0.271(11) 0.286(10) 0.049(9) 0.043(6) 0.105(7)
C17 0.65(3) 0.306(14) 0.241(9) 0.073(9) 0.168(13) 0.349(16)

loop_
_atom_type_symbol
_atom_type_description
_atom_type_scat_dispersion_real
_atom_type_scat_dispersion_imag
_atom_type_scat_source
C C 0.0033 0.0016 'International Tables Vol C Tables 4.2.6.8 and 6.1.1.4'
H H 0.0000 0.0000 'International Tables Vol C Tables 4.2.6.8 and 6.1.1.4'
O O 0.0106 0.0060 'International Tables Vol C Tables 4.2.6.8 and 6.1.1.4'

loop_
_geom_angle_atom_site_label_1
_geom_angle_atom_site_label_2
_geom_angle_atom_site_label_3
_geom_angle
_geom_angle_site_symmetry_1
_geom_angle_site_symmetry_3
_geom_angle_publ_flag
C13 O2 C2' 115.29(17) . . ?
C15 O4 C16 117.7(2) . . ?
C2" O5 H5 109.5 . . ?
H6A O6 H6B 104.5 . . ?
C2' C1' C8A' 117.61(19) . . ?
C2' C1' C1" 123.01(19) . . ?
C8A' C1' C1" 119.37(19) . . ?
C1' C2' O2 120.35(19) . . ?
C1' C2' C3' 123.2(2) . . ?
C3' C2' O2 116.43(19) . . ?
O2 C13 C11 112.53(18) . . ?
O1 C13 O2 122.2(2) . . ?
O1 C13 C11 125.2(2) . . ?
C4A' C8A' C1' 119.8(2) . . ?
C8' C8A' C1' 122.4(2) . . ?
C8' C8A' C4A' 117.8(2) . . ?
C13 C11 C10 108.43(17) . . ?
C13 C11 C14 110.48(18) . . ?
C13 C11 C12 108.53(18) . . ?
C14 C11 C10 108.41(16) . . ?
C14 C11 C12 112.99(18) . . ?
C12 C11 C10 107.87(17) . . ?
C8A" C1" C1' 120.27(19) . . ?
C2" C1" C1' 119.9(2) . . ?
C2" C1" C8A" 119.7(2) . . ?
C11 C10 H10 112.1 . . ?
C4A C10 C11 106.64(17) . . ?
C4A C10 H10 112.1 . . ?
C4A C10 C10A 106.57(17) . . ?
C10A C10 C11 107.09(17) . . ?
C10A C10 H10 112.1 . . ?
C8A' C4A' C4' 119.0(2) . . ?
C8A' C4A' C5' 119.1(2) . . ?
C4' C4A' C5' 121.9(2) . . ?
C11 C14 H14A 108.4 . . ?
C11 C14 H14B 108.4 . . ?
H14A C14 H14B 107.4 . . ?
C15 C14 C11 115.71(19) . . ?
C15 C14 H14A 108.4 . . ?
C15 C14 H14B 108.4 . . ?
C9A C4A C10 113.40(19) . . ?
C4 C4A C10 125.9(2) . . ?
C4 C4A C9A 120.7(2) . . ?
C2' C3' H3' 120.4 . . ?
C4' C3' C2' 119.3(2) . . ?
C4' C3' H3' 120.4 . . ?
C1" C8A" C4A" 119.2(2) . . ?
C8" C8A" C1" 123.1(2) . . ?
C8" C8A" C4A" 117.7(2) . . ?
C8A C10A C10 113.33(19) . . ?
C5 C10A C10 127.1(2) . . ?
C5 C10A C8A 119.5(2) . . ?
C10A C8A C9 113.08(19) . . ?
C8 C8A C10A 120.4(2) . . ?
C8 C8A C9 126.5(2) . . ?
C4A C9A C9 113.28(19) . . ?
C1 C9A C4A 119.5(2) . . ?
C1 C9A C9 127.2(2) . . ?
O5 C2" C1" 119.2(2) . . ?
O5 C2" C3" 120.0(2) . . ?
C1" C2" C3" 120.8(2) . . ?
O4 C15 C14 110.5(2) . . ?
O3 C15 O4 124.2(2) . . ?
O3 C15 C14 125.3(2) . . ?
C8A' C8' H8' 119.4 . . ?
C6" C8' C8A' 121.3(2) . . ?
C6" C8' H8' 119.4 . . ?
C8A C9 C9A 106.62(19) . . ?
C8A C9 H9 111.9 . . ?
C8A C9 C12 105.15(18) . . ?
C9A C9 H9 111.9 . . ?
C9A C9 C12 108.94(19) . . ?
C12 C9 H9 111.9 . . ?
C8A" C8" H8" 118.9 . . ?
C7" C8" C8A" 122.1(2) . . ?
C7" C8" H8" 118.9 . . ?
C4A' C4' H4' 119.4 . . ?
C3' C4' C4A' 121.2(2) . . ?
C3' C4' H4' 119.4 . . ?
C10A C5 H5A 120.3 . . ?
C10A C5 C6 119.5(3) . . ?
C6 C5 H5A 120.3 . . ?
C4A C4 H4 120.4 . . ?
C4A C4 C3 119.2(3) . . ?
C3 C4 H4 120.4 . . ?
C11 C12 H12A 109.6 . . ?
C11 C12 H12B 109.6 . . ?
C9 C12 C11 110.38(18) . . ?
C9 C12 H12A 109.6 . . ?
C9 C12 H12B 109.6 . . ?
H12A C12 H12B 108.1 . . ?
C8A C8 H8 120.0 . . ?
C7 C8 C8A 119.9(3) . . ?
C7 C8 H8 120.0 . . ?
C4" C4A" C8A" 118.4(2) . . ?
C4" C4A" C19 122.8(3) . . ?
C19 C4A" C8A" 118.7(3) . . ?
C8' C6" H6" 119.7 . . ?
C8' C6" C6' 120.6(2) . . ?
C6' C6" H6" 119.7 . . ?
C4A' C5' H5' 119.4 . . ?
C6' C5' C4A' 121.2(2) . . ?
C6' C5' H5' 119.4 . . ?
C2" C3" H3" 120.0 . . ?
C4" C3" C2" 120.0(2) . . ?
C4" C3" H3" 120.0 . . ?
C4A" C4" H4" 119.1 . . ?
C3" C4" C4A" 121.9(2) . . ?
C3" C4" H4" 119.1 . . ?
C9A C1 H1 120.2 . . ?
C2 C1 C9A 119.6(3) . . ?
C2 C1 H1 120.2 . . ?
C6" C6' H6' 120.0 . . ?
C5' C6' C6" 120.0(2) . . ?
C5' C6' H6' 120.0 . . ?
C5 C6 H6 119.7 . . ?
C7 C6 C5 120.5(2) . . ?
C7 C6 H6 119.7 . . ?
C1 C2 H2 119.6 . . ?
C1 C2 C3 120.7(2) . . ?
C3 C2 H2 119.6 . . ?
C8 C7 C6 120.2(2) . . ?
C8 C7 H7 119.9 . . ?
C6 C7 H7 119.9 . . ?
C4 C3 H3 119.9 . . ?
C2 C3 C4 120.3(3) . . ?
C2 C3 H3 119.9 . . ?
C8" C7" H7" 119.9 . . ?
C8" C7" C20 120.1(3) . . ?
C20 C7" H7" 119.9 . . ?
C4A" C19 H19 119.4 . . ?
C20 C19 C4A" 121.2(3) . . ?
C20 C19 H19 119.4 . . ?
C7" C20 H20 120.0 . . ?
C19 C20 C7" 120.1(3) . . ?
C19 C20 H20 120.0 . . ?
O4 C16 H16A 109.5 . . ?
O4 C16 H16B 109.5 . . ?
O4 C16 H16C 109.5 . . ?
H16A C16 H16B 109.5 . . ?
H16A C16 H16C 109.5 . . ?
H16B C16 H16C 109.5 . . ?
C18 O7 C17 43.8(5) . . ?
O7 C18 H18 142.6 . . ?
C17 C18 O7 74.9(9) . . ?
C17 C18 H18 142.6 . . ?
O7 C17 H17 149.3 . . ?
C18 C17 O7 61.3(6) . . ?
C18 C17 H17 149.3 . . ?

loop_
_geom_bond_atom_site_label_1
_geom_bond_atom_site_label_2
_geom_bond_distance
_geom_bond_site_symmetry_2
_geom_bond_publ_flag
O2 C2' 1.415(2) . ?
O2 C13 1.358(3) . ?
O4 C15 1.323(3) . ?
O4 C16 1.448(3) . ?
O1 C13 1.196(2) . ?
O5 H5 0.8200 . ?
O5 C2" 1.362(3) . ?
O6 H6A 0.8502 . ?
O6 H6B 0.8501 . ?
O3 C15 1.188(3) . ?
C1' C2' 1.365(3) . ?
C1' C8A' 1.437(3) . ?
C1' C1" 1.496(3) . ?
C2' C3' 1.407(3) . ?
C13 C11 1.525(3) . ?
C8A' C4A' 1.416(3) . ?
C8A' C8' 1.413(3) . ?
C11 C10 1.588(3) . ?
C11 C14 1.528(3) . ?
C11 C12 1.556(3) . ?
C1" C8A" 1.421(3) . ?
C1" C2" 1.377(3) . ?
C10 H10 0.9800 . ?
C10 C4A 1.509(3) . ?
C10 C10A 1.520(3) . ?
C4A' C4' 1.417(3) . ?
C4A' C5' 1.418(3) . ?
C14 H14A 0.9700 . ?
C14 H14B 0.9700 . ?
C14 C15 1.504(3) . ?
C4A C9A 1.392(3) . ?
C4A C4 1.378(3) . ?
C3' H3' 0.9300 . ?
C3' C4' 1.352(3) . ?
C8A" C8" 1.407(3) . ?
C8A" C4A" 1.435(3) . ?
C10A C8A 1.397(3) . ?
C10A C5 1.380(3) . ?
C8A C9 1.509(3) . ?
C8A C8 1.377(3) . ?
C9A C9 1.516(3) . ?
C9A C1 1.389(3) . ?
C2" C3" 1.414(3) . ?
C8' H8' 0.9300 . ?
C8' C6" 1.361(3) . ?
C9 H9 0.9800 . ?
C9 C12 1.551(3) . ?
C8" H8" 0.9300 . ?
C8" C7" 1.355(4) . ?
C4' H4' 0.9300 . ?
C5 H5A 0.9300 . ?
C5 C6 1.386(4) . ?
C4 H4 0.9300 . ?
C4 C3 1.385(4) . ?
C12 H12A 0.9700 . ?
C12 H12B 0.9700 . ?
C8 H8 0.9300 . ?
C8 C7 1.369(4) . ?
C4A" C4" 1.403(4) . ?
C4A" C19 1.412(4) . ?
C6" H6" 0.9300 . ?
C6" C6' 1.399(4) . ?
C5' H5' 0.9300 . ?
C5' C6' 1.349(3) . ?
C3" H3" 0.9300 . ?
C3" C4" 1.353(4) . ?
C4" H4" 0.9300 . ?
C1 H1 0.9300 . ?
C1 C2 1.375(4) . ?
C6' H6' 0.9300 . ?
C6 H6 0.9300 . ?
C6 C7 1.381(4) . ?
C2 H2 0.9300 . ?
C2 C3 1.378(4) . ?
C7 H7 0.9300 . ?
C3 H3 0.9300 . ?
C7" H7" 0.9300 . ?
C7" C20 1.403(4) . ?
C19 H19 0.9300 . ?
C19 C20 1.362(4) . ?
C20 H20 0.9300 . ?
C16 H16A 0.9600 . ?
C16 H16B 0.9600 . ?
C16 H16C 0.9600 . ?
O7 C18 1.669(11) . ?
O7 C17 1.837(15) . ?
C18 H18 0.9300 . ?
C18 C17 1.318(12) . ?
C17 H17 0.9300 . ?

loop_
_geom_torsion_atom_site_label_1
_geom_torsion_atom_site_label_2
_geom_torsion_atom_site_label_3
_geom_torsion_atom_site_label_4
_geom_torsion
_geom_torsion_site_symmetry_1
_geom_torsion_site_symmetry_2
_geom_torsion_site_symmetry_3
_geom_torsion_site_symmetry_4
_geom_torsion_publ_flag
O2 C2' C3' C4' 179.3(2) . . . . ?
O2 C13 C11 C10 -73.1(2) . . . . ?
O2 C13 C11 C14 45.6(2) . . . . ?
O2 C13 C11 C12 170.02(17) . . . . ?
O1 C13 C11 C10 107.0(2) . . . . ?
O1 C13 C11 C14 -134.3(2) . . . . ?
O1 C13 C11 C12 -9.9(3) . . . . ?
O5 C2" C3" C4" 178.5(2) . . . . ?
C1' C2' C3' C4' 1.4(4) . . . . ?
C1' C8A' C4A' C4' 1.8(3) . . . . ?
C1' C8A' C4A' C5' -177.7(2) . . . . ?
C1' C8A' C8' C6" 178.1(2) . . . . ?
C1' C1" C8A" C8" 3.6(3) . . . . ?
C1' C1" C8A" C4A" -174.4(2) . . . . ?
C1' C1" C2" O5 -4.1(3) . . . . ?
C1' C1" C2" C3" 173.7(2) . . . . ?
C2' O2 C13 O1 11.3(3) . . . . ?
C2' O2 C13 C11 -168.63(16) . . . . ?
C2' C1' C8A' C4A' -0.3(3) . . . . ?
C2' C1' C8A' C8' -179.9(2) . . . . ?
C2' C1' C1" C8A" -75.8(3) . . . . ?
C2' C1' C1" C2" 109.6(3) . . . . ?
C2' C3' C4' C4A' 0.2(4) . . . . ?
C13 O2 C2' C1' -110.1(2) . . . . ?
C13 O2 C2' C3' 71.9(2) . . . . ?
C13 C11 C10 C4A -55.8(2) . . . . ?
C13 C11 C10 C10A -169.57(17) . . . . ?
C13 C11 C14 C15 59.3(3) . . . . ?
C13 C11 C12 C9 109.9(2) . . . . ?
C8A' C1' C2' O2 -179.16(18) . . . . ?
C8A' C1' C2' C3' -1.3(3) . . . . ?
C8A' C1' C1" C8A" 102.9(2) . . . . ?
C8A' C1' C1" C2" -71.7(3) . . . . ?
C8A' C4A' C4' C3' -1.7(4) . . . . ?
C8A' C4A' C5' C6' -0.6(4) . . . . ?
C8A' C8' C6" C6' -0.2(4) . . . . ?
C11 C10 C4A C9A -58.2(2) . . . . ?
C11 C10 C4A C4 122.0(2) . . . . ?
C11 C10 C10A C8A 60.9(2) . . . . ?
C11 C10 C10A C5 -120.8(2) . . . . ?
C11 C14 C15 O4 -178.21(19) . . . . ?
C11 C14 C15 O3 -0.3(4) . . . . ?
C1" C1' C2' O2 -0.5(3) . . . . ?
C1" C1' C2' C3' 177.4(2) . . . . ?
C1" C1' C8A' C4A' -179.07(19) . . . . ?
C1" C1' C8A' C8' 1.4(3) . . . . ?
C1" C8A" C8" C7" -178.4(2) . . . . ?
C1" C8A" C4A" C4" 0.6(3) . . . . ?
C1" C8A" C4A" C19 178.4(2) . . . . ?
C1" C2" C3" C4" 0.7(4) . . . . ?
C10 C11 C14 C15 178.04(18) . . . . ?
C10 C11 C12 C9 -7.4(2) . . . . ?
C10 C4A C9A C9 -2.6(3) . . . . ?
C10 C4A C9A C1 179.5(2) . . . . ?
C10 C4A C4 C3 -179.7(2) . . . . ?
C10 C10A C8A C9 -2.9(3) . . . . ?
C10 C10A C8A C8 179.25(19) . . . . ?
C10 C10A C5 C6 -178.6(2) . . . . ?
C4A' C8A' C8' C6" -1.5(3) . . . . ?
C4A' C5' C6' C6" -1.1(4) . . . . ?
C14 C11 C10 C4A -175.77(17) . . . . ?
C14 C11 C10 C10A 70.5(2) . . . . ?
C14 C11 C12 C9 -127.17(19) . . . . ?
C4A C10 C10A C8A -52.9(2) . . . . ?
C4A C10 C10A C5 125.4(2) . . . . ?
C4A C9A C9 C8A -53.5(2) . . . . ?
C4A C9A C9 C12 59.5(2) . . . . ?
C4A C9A C1 C2 0.0(4) . . . . ?
C4A C4 C3 C2 0.3(4) . . . . ?
C8A" C1" C2" O5 -178.7(2) . . . . ?
C8A" C1" C2" C3" -0.9(3) . . . . ?
C8A" C8" C7" C20 -0.2(4) . . . . ?
C8A" C4A" C4" C3" -0.9(4) . . . . ?
C8A" C4A" C19 C20 0.3(4) . . . . ?
C10A C10 C4A C9A 56.0(2) . . . . ?
C10A C10 C4A C4 -123.9(2) . . . . ?
C10A C8A C9 C9A 56.4(2) . . . . ?
C10A C8A C9 C12 -59.1(2) . . . . ?
C10A C8A C8 C7 -0.2(3) . . . . ?
C10A C5 C6 C7 -0.6(4) . . . . ?
C8A C10A C5 C6 -0.4(3) . . . . ?
C8A C9 C12 C11 63.0(2) . . . . ?
C8A C8 C7 C6 -0.7(4) . . . . ?
C9A C4A C4 C3 0.5(3) . . . . ?
C9A C9 C12 C11 -51.0(2) . . . . ?
C9A C1 C2 C3 0.8(4) . . . . ?
C2" C1" C8A" C8" 178.3(2) . . . . ?
C2" C1" C8A" C4A" 0.2(3) . . . . ?
C2" C3" C4" C4A" 0.2(4) . . . . ?
C8' C8A' C4A' C4' -178.6(2) . . . . ?
C8' C8A' C4A' C5' 1.9(3) . . . . ?
C8' C6" C6' C5' 1.5(4) . . . . ?
C9 C8A C8 C7 -177.7(2) . . . . ?
C9 C9A C1 C2 -177.6(3) . . . . ?
C8" C8A" C4A" C4" -177.5(2) . . . . ?
C8" C8A" C4A" C19 0.3(3) . . . . ?
C8" C7" C20 C19 0.8(4) . . . . ?
C4' C4A' C5' C6' 179.9(2) . . . . ?
C5 C10A C8A C9 178.6(2) . . . . ?
C5 C10A C8A C8 0.8(3) . . . . ?
C5 C6 C7 C8 1.1(4) . . . . ?
C4 C4A C9A C9 177.3(2) . . . . ?
C4 C4A C9A C1 -0.6(3) . . . . ?
C12 C11 C10 C4A 61.6(2) . . . . ?
C12 C11 C10 C10A -52.2(2) . . . . ?
C12 C11 C14 C15 -62.5(2) . . . . ?
C8 C8A C9 C9A -125.9(2) . . . . ?
C8 C8A C9 C12 118.5(2) . . . . ?
C4A" C8A" C8" C7" -0.3(4) . . . . ?
C4A" C19 C20 C7" -0.8(5) . . . . ?
C5' C4A' C4' C3' 177.7(2) . . . . ?
C4" C4A" C19 C20 178.0(3) . . . . ?
C1 C9A C9 C8A 124.2(3) . . . . ?
C1 C9A C9 C12 -122.8(3) . . . . ?
C1 C2 C3 C4 -0.9(4) . . . . ?
C19 C4A" C4" C3" -178.6(3) . . . . ?
C16 O4 C15 O3 0.1(4) . . . . ?
C16 O4 C15 C14 178.1(2) . . . . ?
